data_2011686
loop_
_publ_author_name
'Bould, Jonathan'
'Kennedy, John D.'
'Thornton-Pett, Mark'
'Barton, Lawrence'
'Rath, Nigam P.'

_publ_section_title
;
 Two iridanonaborane compounds
;
_journal_issue 1
_journal_name_full 'Acta Crystallographica Section C'
_journal_page_first 49
_journal_page_last 51
_journal_paper_doi 10.1107/S0108270100015213
_journal_volume 57
_journal_year 2001
_chemical_formula_iupac '[Ir H (B8 H12) (C3 H9 P)2 (C O)]'
_chemical_formula_moiety 'C7 H31 B8 Ir O P2'
_chemical_formula_sum 'C7 H31 B8 Ir O P2'
_chemical_formula_weight 471.94
_chemical_name_systematic
;
5,6:8,9-bis-\mH-4-carbonyl-4-hydrido-4-bis(trimethylphosphine)-4-irido-
arachno-nonaborane(12)
;
_space_group_IT_number 14
_symmetry_cell_setting monoclinic
_symmetry_space_group_name_Hall '-P 2yn'
_symmetry_space_group_name_H-M 'P 1 21/n 1'
_audit_creation_method SHELXL97
_cell_angle_alpha 90
_cell_angle_beta 99.670(2)
_cell_angle_gamma 90
_cell_formula_units_Z 4
_cell_length_a 9.2035(2)
_cell_length_b 15.9788(5)
_cell_length_c 13.2013(3)
_cell_measurement_reflns_used 11332
_cell_measurement_temperature 150(2)
_cell_measurement_theta_max 27.48
_cell_measurement_theta_min 1
_cell_volume 1913.81(9)
_computing_cell_refinement 'DENZO-SMN (Otwinowski & Minor, 1996)'
_computing_data_collection 'COLLECT (Nonius, 1998)'
_computing_data_reduction DENZO-SMN
_computing_molecular_graphics 'ORTEX (McArdle, 1995)'
_computing_publication_material 'local program'
_computing_structure_refinement 'SHELXL97 (Sheldrick, 1997)'
_computing_structure_solution 'SHELXS97 (Sheldrick, 1990)'
_diffrn_ambient_temperature 150(2)
_diffrn_detector_area_resol_mean 9.091
_diffrn_measured_fraction_theta_full .993
_diffrn_measured_fraction_theta_max .993
_diffrn_measurement_device_type 'Nonius KappaCCD area-detector'
_diffrn_measurement_method '1\% \f scans for \c = 0\%, 1\% \w scans for \c = 90\%'
_diffrn_radiation_monochromator graphite
_diffrn_radiation_source 'Fine-focus sealed tube'
_diffrn_radiation_type MoK\a
_diffrn_radiation_wavelength .71073
_diffrn_reflns_av_R_equivalents .075
_diffrn_reflns_av_sigmaI/netI .047
_diffrn_reflns_limit_h_max 11
_diffrn_reflns_limit_h_min -11
_diffrn_reflns_limit_k_max 19
_diffrn_reflns_limit_k_min -19
_diffrn_reflns_limit_l_max 16
_diffrn_reflns_limit_l_min -16
_diffrn_reflns_number 15922
_diffrn_reflns_theta_full 26
_diffrn_reflns_theta_max 26
_diffrn_reflns_theta_min 2.99
_diffrn_standards_decay_% 0
_exptl_absorpt_coefficient_mu 7.128
_exptl_absorpt_correction_T_max .508
_exptl_absorpt_correction_T_min .096
_exptl_absorpt_correction_type multi-scan
_exptl_absorpt_process_details '(SORTAV; Blessing, 1995)'
_exptl_crystal_colour colourless
_exptl_crystal_density_diffrn 1.638
_exptl_crystal_density_method 'not measured'
_exptl_crystal_description prism
_exptl_crystal_F_000 912
_exptl_crystal_size_max .62
_exptl_crystal_size_mid .25
_exptl_crystal_size_min .11
_refine_diff_density_max 2.01
_refine_diff_density_min -2.88
_refine_ls_extinction_coef .0037(5)
_refine_ls_extinction_method 'SHELXL97 (Sheldrick, 1997)'
_refine_ls_goodness_of_fit_ref 1.097
_refine_ls_hydrogen_treatment mixed
_refine_ls_matrix_type full
_refine_ls_number_parameters 179
_refine_ls_number_reflns 3737
_refine_ls_number_restraints 0
_refine_ls_restrained_S_all 1.097
_refine_ls_R_factor_all .042
_refine_ls_R_factor_gt .041
_refine_ls_shift/su_max .001
_refine_ls_shift/su_mean .000
_refine_ls_structure_factor_coef Fsqd
_refine_ls_weighting_details 'calc w = 1/[\s^2^(Fo^2^)+(0.0588P)^2^+4.8183P] where P=(Fo^2^+2Fc^2^)/3'
_refine_ls_weighting_scheme calc
_refine_ls_wR_factor_ref .105
_reflns_number_gt 3547
_reflns_number_total 3737
_reflns_threshold_expression I>2\s(I)
_cod_data_source_file br1295.cif
_cod_data_source_block Ia
_cod_original_cell_volume 1913.81(8)
_cod_original_sg_symbol_H-M 'P 21/n'
_cod_database_code 2011686
_cod_database_fobs_code 2011686

loop_
_symmetry_equiv_pos_as_xyz
'x, y, z'
'-x+1/2, y+1/2, -z+1/2'
'-x, -y, -z'
'x-1/2, -y-1/2, z-1/2'

loop_
_atom_site_label
_atom_site_fract_x
_atom_site_fract_y
_atom_site_fract_z
_atom_site_U_iso_or_equiv
_atom_site_adp_type
_atom_site_calc_flag
_atom_site_refinement_flags
_atom_site_occupancy
_atom_site_disorder_assembly
_atom_site_disorder_group
_atom_site_type_symbol
Ir4 .04951(2) .162921(12) .114177(13) .02470(14) Uani d . 1 . . Ir
H4 .0858 .0643 .1171 .03 Uiso d . 1 . . H
C1 -.0339(7) .1480(4) -.0250(5) .0334(12) Uani d . 1 . . C
O1 -.0874(6) .1340(4) -.1078(4) .0576(12) Uani d . 1 . . O
P1 .2957(2) .17093(9) .09333(13) .0322(3) Uani d . 1 . . P
C11 .3930(8) .0739(5) .1210(7) .064(2) Uani d . 1 . . C
H11A .3416 .0294 .0781 .096 Uiso calc . 1 . . H
H11B .3968 .0597 .1937 .096 Uiso calc . 1 . . H
H11C .4934 .0796 .1065 .096 Uiso calc . 1 . . H
C12 .3291(7) .1918(5) -.0359(5) .0453(15) Uani d . 1 . . C
H12A .4354 .1909 -.0366 .068 Uiso calc . 1 . . H
H12B .2894 .247 -.0581 .068 Uiso calc . 1 . . H
H12C .2806 .1489 -.0827 .068 Uiso calc . 1 . . H
C13 .4160(7) .2466(5) .1677(6) .056(2) Uani d . 1 . . C
H13A .4075 .2415 .2405 .084 Uiso calc . 1 . . H
H13B .3873 .3032 .1436 .084 Uiso calc . 1 . . H
H13C .5181 .2361 .1593 .084 Uiso calc . 1 . . H
P2 .0012(2) .30854(10) .10708(10) .0310(3) Uani d . 1 . . P
C21 .0615(8) .3635(5) .0001(5) .049(2) Uani d . 1 . . C
H21A .0278 .4217 -.0012 .073 Uiso calc . 1 . . H
H21B .0198 .336 -.0646 .073 Uiso calc . 1 . . H
H21C .1694 .3622 .0087 .073 Uiso calc . 1 . . H
C22 -.1938(9) .3353(4) .0875(6) .047(2) Uani d . 1 . . C
H22A -.2054 .3958 .0773 .071 Uiso calc . 1 . . H
H22B -.2358 .3185 .1479 .071 Uiso calc . 1 . . H
H22C -.2453 .306 .0267 .071 Uiso calc . 1 . . H
C23 .0803(8) .3728(4) .2165(5) .0447(15) Uani d . 1 . . C
H23A .188 .3701 .2255 .067 Uiso calc . 1 . . H
H23B .0472 .352 .2786 .067 Uiso calc . 1 . . H
H23C .0481 .4309 .2041 .067 Uiso calc . 1 . . H
B1 -.0623(7) .1731(4) .2528(5) .0283(13) Uani d . 1 . . B
H1 -.0949 .2395 .2644 .034 Uiso calc . 1 . . H
B2 -.1763(7) .0909(4) .2821(5) .0346(13) Uani d . 1 . . B
H2 -.2786 .1019 .3156 .042 Uiso calc . 1 . . H
B3 -.0038(7) .1093(4) .3588(5) .0341(13) Uani d . 1 . . B
H3 -.0024 .1314 .4395 .041 Uiso calc . 1 . . H
B5 -.1714(7) .1168(5) .1500(5) .0340(14) Uani d . 1 . . B
H5 -.2668 .1433 .1034 .041 Uiso d . 1 . . H
H56 -.1523 .0585 .109 .041 Uiso d . 1 . . H
B6 -.1866(8) .0075(5) .1978(6) .0400(15) Uani d . 1 . . B
H6 -.3011 -.0251 .1842 .048 Uiso d . 1 . . H
H67 -.0773 -.0415 .2143 .048 Uiso d . 1 . . H
B7 -.0535(8) .0059(5) .3178(6) .043(2) Uani d . 1 . . B
H7 -.0682 -.0524 .361 .051 Uiso d . 1 . . H
H78 .1037 -.0155 .3019 .051 Uiso d . 1 . . H
B8 .1403(8) .0416(5) .3439(5) .0388(14) Uani d . 1 . . B
H8 .2162 .0071 .418 .047 Uiso d . 1 . . H
H89 .1901 .0825 .2778 .047 Uiso d . 1 . . H
B9 .1298(8) .1493(5) .2858(6) .0356(15) Uani d . 1 . . B
H9 .1926 .1827 .3184 .043 Uiso d . 1 . . H

loop_
_atom_site_aniso_label
_atom_site_aniso_U_11
_atom_site_aniso_U_22
_atom_site_aniso_U_33
_atom_site_aniso_U_12
_atom_site_aniso_U_13
_atom_site_aniso_U_23
Ir4 .0232(2) .0314(2) .0200(2) -.00028(6) .00525(10) -.00015(6)
C1 .030(3) .043(3) .025(3) .005(2) -.002(2) .000(2)
O1 .065(3) .070(4) .034(3) .008(3) -.003(2) -.011(2)
P1 .0251(7) .0407(9) .0327(8) -.0017(5) .0100(6) .0029(6)
C11 .040(4) .065(5) .093(6) .016(3) .030(4) .030(4)
C12 .046(4) .056(4) .041(3) -.008(3) .027(3) -.004(3)
C13 .036(3) .085(6) .048(4) -.016(3) .011(3) -.011(4)
P2 .0352(7) .0353(8) .0232(7) .0032(6) .0072(5) .0008(6)
C21 .062(4) .044(4) .043(4) .003(3) .019(3) .014(3)
C22 .051(4) .045(4) .048(4) .014(3) .014(3) .007(3)
C23 .059(4) .041(4) .035(3) -.005(3) .010(3) -.011(3)
B1 .033(3) .032(3) .023(3) -.001(2) .015(3) -.001(2)
B2 .033(3) .039(4) .034(3) .001(3) .013(3) .002(3)
B3 .036(3) .042(4) .027(3) .002(3) .011(3) .003(3)
B5 .027(3) .048(4) .027(3) -.002(3) .007(2) -.004(3)
B6 .034(3) .045(4) .044(4) -.007(3) .016(3) -.005(3)
B7 .046(4) .045(4) .041(4) -.001(3) .017(3) .006(3)
B8 .043(4) .040(4) .035(3) .002(3) .012(3) .005(3)
B9 .034(3) .039(4) .034(4) -.009(3) .005(3) .000(3)

loop_
_atom_type_symbol
_atom_type_description
_atom_type_scat_dispersion_real
_atom_type_scat_dispersion_imag
_atom_type_scat_source
C C .0033 .0016 'International Tables Vol C Tables 4.2.6.8 and 6.1.1.4'
H H 0 0 'International Tables Vol C Tables 4.2.6.8 and 6.1.1.4'
B B .0013 .0007 'International Tables Vol C Tables 4.2.6.8 and 6.1.1.4'
O O .0106 .006 'International Tables Vol C Tables 4.2.6.8 and 6.1.1.4'
P P .1023 .0942 'International Tables Vol C Tables 4.2.6.8 and 6.1.1.4'
Ir Ir -1.4442 7.9887 'International Tables Vol C Tables 4.2.6.8 and 6.1.1.4'

loop_
_geom_angle_atom_site_label_1
_geom_angle_atom_site_label_2
_geom_angle_atom_site_label_3
_geom_angle
_geom_angle_publ_flag
C1 Ir4 B1 129.4(3) y
C1 Ir4 B9 166.2(3) y
B1 Ir4 B9 46.6(3) y
C1 Ir4 B5 86.0(2) y
B1 Ir4 B5 46.4(2) ?
B9 Ir4 B5 85.1(2) y
C1 Ir4 P1 97.9(2) y
B1 Ir4 P1 132.7(2) y
B9 Ir4 P1 87.9(2) y
B5 Ir4 P1 163.4(2) y
C1 Ir4 P2 92.5(2) y
B1 Ir4 P2 81.5(2) y
B9 Ir4 P2 99.3(2) y
B5 Ir4 P2 99.0(2) y
P1 Ir4 P2 96.96(5) y
O1 C1 Ir4 175.7(6) y
C11 P1 C13 103.2(4) ?
C11 P1 C12 101.1(4) ?
C13 P1 C12 101.7(3) ?
C11 P1 Ir4 112.9(2) ?
C13 P1 Ir4 119.3(2) ?
C12 P1 Ir4 116.3(2) ?
C22 P2 C23 103.5(3) ?
C22 P2 C21 101.4(3) ?
C23 P2 C21 102.1(4) ?
C22 P2 Ir4 114.2(2) ?
C23 P2 Ir4 118.4(2) ?
C21 P2 Ir4 115.0(2) ?
B3 B1 B2 60.2(4) ?
B3 B1 B5 111.9(5) ?
B2 B1 B5 60.9(4) ?
B3 B1 B9 61.3(4) ?
B2 B1 B9 112.8(5) ?
B5 B1 B9 118.9(4) ?
B3 B1 Ir4 119.3(4) ?
B2 B1 Ir4 119.6(4) ?
B5 B1 Ir4 67.8(3) ?
B9 B1 Ir4 67.3(3) ?
B6 B2 B3 116.5(5) ?
B6 B2 B1 113.8(4) ?
B3 B2 B1 59.3(4) ?
B6 B2 B7 63.0(4) ?
B3 B2 B7 60.2(4) ?
B1 B2 B7 104.6(4) ?
B6 B2 B5 64.0(4) ?
B3 B2 B5 110.7(4) ?
B1 B2 B5 60.2(4) ?
B7 B2 B5 108.3(4) ?
B1 B3 B8 114.1(4) ?
B1 B3 B2 60.5(4) ?
B8 B3 B2 117.4(5) ?
B1 B3 B7 105.7(5) ?
B8 B3 B7 63.4(4) ?
B2 B3 B7 60.5(4) ?
B1 B3 B9 60.6(4) ?
B8 B3 B9 63.9(4) ?
B2 B3 B9 112.4(5) ?
B7 B3 B9 109.3(5) ?
B1 B5 B2 58.9(3) ?
B1 B5 B6 106.1(4) ?
B2 B5 B6 56.1(4) ?
B1 B5 Ir4 65.8(3) ?
B2 B5 Ir4 116.3(4) ?
B6 B5 Ir4 119.4(4) ?
B2 B6 B7 59.9(4) ?
B2 B6 B5 59.9(4) ?
B7 B6 B5 103.2(5) ?
B3 B7 B2 59.3(4) ?
B3 B7 B6 110.6(5) ?
B2 B7 B6 57.1(4) ?
B3 B7 B8 57.6(4) ?
B2 B7 B8 111.3(5) ?
B6 B7 B8 129.8(5) ?
B3 B8 B7 59.0(4) ?
B3 B8 B9 59.5(4) ?
B7 B8 B9 103.0(5) ?
B1 B9 B3 58.1(4) ?
B1 B9 B8 106.0(4) ?
B3 B9 B8 56.7(4) ?
B1 B9 Ir4 66.1(3) ?
B3 B9 Ir4 115.5(4) ?
B8 B9 Ir4 118.7(4) ?

loop_
_geom_bond_atom_site_label_1
_geom_bond_atom_site_label_2
_geom_bond_site_symmetry_2
_geom_bond_distance
_geom_bond_publ_flag
Ir4 C1 . 1.883(6) y
Ir4 B1 . 2.251(6) y
Ir4 B9 . 2.272(8) y
Ir4 B5 . 2.285(6) y
Ir4 P1 . 2.3319(15) y
Ir4 P2 . 2.368(2) y
C1 O1 . 1.143(7) y
P1 C11 . 1.797(7) ?
P1 C13 . 1.813(7) ?
P1 C12 . 1.814(6) ?
P2 C22 . 1.821(8) ?
P2 C23 . 1.821(6) ?
P2 C21 . 1.827(6) ?
B1 B3 . 1.743(9) n
B1 B2 . 1.764(9) n
B1 B5 . 1.789(9) n
B1 B9 . 1.789(10) n
B2 B6 . 1.727(10) n
B2 B3 . 1.759(9) n
B2 B7 . 1.779(10) n
B2 B5 . 1.800(9) n
B3 B8 . 1.748(9) n
B3 B7 . 1.774(10) n
B3 B9 . 1.802(9) n
B5 B6 . 1.870(10) n
B6 B7 . 1.832(11) n
B7 B8 . 1.850(10) n
B8 B9 . 1.879(10) n
